data_4507329
loop_
_publ_author_name
Nonappa,
'Lahtinen, Manu'
'Kolehmainen, Erkki'
'Haarala, Jorma'
'Shevchenko, Anna'

_publ_section_title
;
 Evidence of Weak Halogen Bonding: New Insights on Itraconazole and its
 Succinic Acid Cocrystal
;
_journal_issue 1
_journal_name_full 'Crystal Growth &amp; Design'
_journal_page_first 346
_journal_paper_doi 10.1021/cg3015282
_journal_volume 13
_journal_year 2013
_chemical_formula_moiety 'C35 H38 Cl2 N8 O4, C2 H3 O2'
_chemical_formula_sum 'C37 H41 Cl2 N8 O6'
_chemical_formula_weight 764.68
_chemical_name_systematic
;
 ? 
;
_space_group_crystal_system monoclinic
_space_group_IT_number 14
_space_group_name_Hall '-P 2ybc'
_space_group_name_H-M_alt 'P 1 21/c 1'
_symmetry_space_group_name_Hall '-P 2ybc'
_symmetry_space_group_name_H-M 'P 1 21/c 1'
_atom_sites_solution_hydrogens geom
_atom_sites_solution_primary direct
_atom_sites_solution_secondary difmap
_cell_angle_alpha 90.00
_cell_angle_beta 105.111(10)
_cell_angle_gamma 90.00
_cell_formula_units_Z 4
_cell_length_a 30.181(3)
_cell_length_b 5.7140(6)
_cell_length_c 21.6818(18)
_cell_measurement_reflns_used 3154
_cell_measurement_temperature 123.01(10)
_cell_measurement_theta_max 76.9290
_cell_measurement_theta_min 2.8996
_cell_volume 3609.8(6)
_computing_cell_refinement
;
CrysAlisPro, Agilent Technologies,
Version 1.171.35.21 (release 20-01-2012 CrysAlis171 .NET)
(compiled Jan 23 2012,18:06:46)
;
_computing_data_collection
;
CrysAlisPro, Agilent Technologies,
Version 1.171.35.21 (release 20-01-2012 CrysAlis171 .NET)
(compiled Jan 23 2012,18:06:46)
;
_computing_data_reduction
;
CrysAlisPro, Agilent Technologies,
Version 1.171.35.21 (release 20-01-2012 CrysAlis171 .NET)
(compiled Jan 23 2012,18:06:46)
;
_computing_molecular_graphics
;
O. V. Dolomanov, L. J. Bourhis, R. J. Gildea, J. A. K. Howard and H. Puschmann,
OLEX2: a complete structure solution, refinement and analysis program.
J. Appl. Cryst. (2009). 42, 339-341.
;
_computing_publication_material
;
O. V. Dolomanov, L. J. Bourhis, R. J. Gildea, J. A. K. Howard and H. Puschmann,
OLEX2: a complete structure solution, refinement and analysis program.
J. Appl. Cryst. (2009). 42, 339-341.
;
_computing_structure_refinement
;
SHELXL, G.M. Sheldrick, Acta Cryst.
(2008). A64, 112-122
;
_computing_structure_solution
;
SHELXS, G.M. Sheldrick, Acta Cryst.
(2008). A64, 112-122
;
_diffrn_ambient_temperature 123.01(10)
_diffrn_detector_area_resol_mean 10.3953
_diffrn_measured_fraction_theta_full 0.995
_diffrn_measured_fraction_theta_max 0.992
_diffrn_measurement_details
;
  1 omega -116.00  -28.00   2.0000    3.0000
omega____ theta____ kappa____ phi______ frames
    -      -38.5000  -19.0000  -90.0000 44

  2 omega  -38.00   18.00   2.0000    3.0000
omega____ theta____ kappa____ phi______ frames
    -      -38.5000   37.0000   60.0000 28

  3 omega  -30.00   24.00   2.0000    3.0000
omega____ theta____ kappa____ phi______ frames
    -      -38.5000   30.0000  -60.0000 27

  4 omega   65.00   93.00   2.0000    3.0000
omega____ theta____ kappa____ phi______ frames
    -       43.8187  169.0000 -162.0000 14

  5 omega   88.00  174.00   2.0000    8.0000
omega____ theta____ kappa____ phi______ frames
    -      111.0000   61.0000   90.0000 43

  6 omega   38.00   82.00   2.0000    8.0000
omega____ theta____ kappa____ phi______ frames
    -      111.0000  -30.0000    0.0000 22

  7 omega   46.00   98.00   2.0000    8.0000
omega____ theta____ kappa____ phi______ frames
    -      111.0000  -45.0000   60.0000 26

  8 omega   91.00  177.00   2.0000    8.0000
omega____ theta____ kappa____ phi______ frames
    -      111.0000   45.0000 -180.0000 43

  9 omega  109.00  173.00   2.0000    8.0000
omega____ theta____ kappa____ phi______ frames
    -      111.0000  111.0000   30.0000 32

 10 omega   37.00  103.00   2.0000    8.0000
omega____ theta____ kappa____ phi______ frames
    -      111.0000  -94.0000  -30.0000 33
;
_diffrn_measurement_device_type 'SuperNova, Dual, Cu at zero, Atlas'
_diffrn_measurement_method '\w scans'
_diffrn_orient_matrix_UB_11 -0.0514449000
_diffrn_orient_matrix_UB_12 -0.0070088000
_diffrn_orient_matrix_UB_13 -0.0351463000
_diffrn_orient_matrix_UB_21 -0.0085253000
_diffrn_orient_matrix_UB_22 -0.1729513000
_diffrn_orient_matrix_UB_23 0.0502227000
_diffrn_orient_matrix_UB_31 -0.0089148000
_diffrn_orient_matrix_UB_32 0.2062748000
_diffrn_orient_matrix_UB_33 0.0408153000
_diffrn_radiation_monochromator mirror
_diffrn_radiation_type 'Cu K\a'
_diffrn_radiation_wavelength 1.5418
_diffrn_reflns_av_R_equivalents 0.0434
_diffrn_reflns_av_unetI/netI 0.0534
_diffrn_reflns_limit_h_max 29
_diffrn_reflns_limit_h_min -36
_diffrn_reflns_limit_k_max 6
_diffrn_reflns_limit_k_min -4
_diffrn_reflns_limit_l_max 26
_diffrn_reflns_limit_l_min -26
_diffrn_reflns_number 12636
_diffrn_reflns_theta_full 68.00
_diffrn_reflns_theta_max 69.98
_diffrn_reflns_theta_min 3.03
_diffrn_source 'SuperNova (Cu) X-ray Source'
_exptl_absorpt_coefficient_mu 2.110
_exptl_absorpt_correction_T_max 0.843
_exptl_absorpt_correction_T_min 0.613
_exptl_absorpt_correction_type analytical
_exptl_absorpt_process_details
;
CrysAlisPro, Agilent Technologies,
Version 1.171.35.21 (release 20-01-2012 CrysAlis171 .NET)
(compiled Jan 23 2012,18:06:46)
Analytical numeric absorption correction using a multifaceted crystal
 model based on expressions derived by R.C. Clark & J.S. Reid.
(Clark, R. C. & Reid, J. S. (1995). Acta Cryst. A51, 887-897)
;
_exptl_crystal_colour colourless
_exptl_crystal_colour_primary colourless
_exptl_crystal_density_diffrn 1.407
_exptl_crystal_density_method 'not measured'
_exptl_crystal_description plate
_exptl_crystal_F_000 1604
_exptl_crystal_size_max 0.3834
_exptl_crystal_size_mid 0.1639
_exptl_crystal_size_min 0.091
_refine_diff_density_max 0.781
_refine_diff_density_min -0.720
_refine_diff_density_rms 0.055
_refine_ls_extinction_coef 0.00080(12)
_refine_ls_extinction_expression Fc^*^=kFc[1+0.001xFc^2^\l^3^/sin(2\q)]^-1/4^
_refine_ls_extinction_method SHELXL
_refine_ls_goodness_of_fit_ref 1.020
_refine_ls_hydrogen_treatment mixed
_refine_ls_matrix_type full
_refine_ls_number_parameters 546
_refine_ls_number_reflns 6773
_refine_ls_number_restraints 141
_refine_ls_restrained_S_all 1.033
_refine_ls_R_factor_all 0.0752
_refine_ls_R_factor_gt 0.0612
_refine_ls_shift/su_max 0.001
_refine_ls_shift/su_mean 0.000
_refine_ls_structure_factor_coef Fsqd
_refine_ls_weighting_details 'calc w=1/[\s^2^(Fo^2^)+(0.0656P)^2^+2.5571P] where P=(Fo^2^+2Fc^2^)/3'
_refine_ls_weighting_scheme calc
_refine_ls_wR_factor_gt 0.1491
_refine_ls_wR_factor_ref 0.1611
_reflns_number_gt 5400
_reflns_number_total 6773
_reflns_threshold_expression >2sigma(I)
_cod_data_source_file cg3015282_si_002.cif
_cod_data_source_block C2-K123_itraconazole-cocrystal
_cod_original_cell_volume 3609.9(6)
_cod_database_code 4507329
_chemical_oxdiff_formula 'C37 H41 Cl2 N8 O6'
_reflns_odcompleteness_completeness 99.59
_reflns_odcompleteness_iscentric 1
_reflns_odcompleteness_theta 67.79

loop_
_space_group_symop_id
_space_group_symop_operation_xyz
1 'x, y, z'
2 '-x, y+1/2, -z+1/2'
3 '-x, -y, -z'
4 'x, -y-1/2, z-1/2'

loop_
_atom_site_label
_atom_site_type_symbol
_atom_site_fract_x
_atom_site_fract_y
_atom_site_fract_z
_atom_site_U_iso_or_equiv
_atom_site_adp_type
_atom_site_occupancy
_atom_site_symmetry_multiplicity
_atom_site_calc_flag
_atom_site_refinement_flags
_atom_site_disorder_assembly
_atom_site_disorder_group
C1 C 1.38571(10) 0.0377(8) 0.97664(17) 0.0604(10) Uani 1 1 d . . .
C2 C 1.42920(12) 0.1035(12) 0.9713(2) 0.0872(16) Uani 1 1 d . . .
H2 H 1.4559(17) 0.023(9) 0.997(2) 0.105 Uiso 1 1 d . . .
C3 C 1.43286(12) 0.2737(11) 0.9281(2) 0.0863(15) Uani 1 1 d . . .
C4 C 1.39484(12) 0.3811(9) 0.8895(2) 0.0708(11) Uani 1 1 d . . .
H4 H 1.3988(15) 0.505(8) 0.858(2) 0.085 Uiso 1 1 d . . .
C5 C 1.35189(10) 0.3148(6) 0.89582(18) 0.0515(8) Uani 1 1 d . . .
H5 H 1.3241(13) 0.391(7) 0.8682(18) 0.062 Uiso 1 1 d . . .
C6 C 1.34615(9) 0.1467(6) 0.93934(15) 0.0458(7) Uani 1 1 d . . .
C7 C 1.29803(9) 0.0977(5) 0.94740(13) 0.0389(6) Uani 1 1 d . . .
C8 C 1.29453(9) 0.2034(7) 1.01116(15) 0.0494(8) Uani 1 1 d . . .
H8A H 1.3144 0.1130 1.0467 0.059 Uiso 1 1 calc R . .
H8B H 1.3061 0.3662 1.0143 0.059 Uiso 1 1 calc R . .
C12 C 1.18675(10) 0.0886(6) 1.03524(14) 0.0472(7) Uani 1 1 d . . .
H12 H 1.1645 -0.0064 1.0470 0.057 Uiso 1 1 calc R . .
C10 C 1.21716(9) 0.3753(6) 1.00275(13) 0.0422(7) Uani 1 1 d . . .
H10 H 1.2228 0.5240 0.9867 0.051 Uiso 1 1 calc R . .
C16 C 1.26906(9) -0.1890(5) 0.87734(13) 0.0374(6) Uani 1 1 d . . .
H16A H 1.2504 -0.3337 0.8702 0.045 Uiso 1 1 calc R . .
H16B H 1.2938 -0.2027 0.8552 0.045 Uiso 1 1 calc R . .
C15 C 1.23962(8) 0.0263(5) 0.85522(12) 0.0310(5) Uani 1 1 d . . .
H15 H 1.2383 0.0635 0.8097 0.037 Uiso 1 1 calc R . .
C18 C 1.19206(8) -0.0047(4) 0.86379(12) 0.0298(5) Uani 1 1 d . . .
H18A H 1.1762 -0.1347 0.8366 0.036 Uiso 1 1 calc R . .
H18B H 1.1937 -0.0425 0.9089 0.036 Uiso 1 1 calc R . .
C20 C 1.12238(8) 0.2125(4) 0.84935(11) 0.0252(5) Uani 1 1 d . . .
C25 C 1.10114(8) 0.0395(4) 0.87610(11) 0.0276(5) Uani 1 1 d . . .
H25 H 1.1180 -0.0945 0.8948 0.033 Uiso 1 1 calc R . .
C24 C 1.05516(8) 0.0617(4) 0.87559(11) 0.0257(5) Uani 1 1 d . . .
H24 H 1.0412 -0.0580 0.8944 0.031 Uiso 1 1 calc R . .
C23 C 1.02886(8) 0.2548(4) 0.84824(10) 0.0221(4) Uani 1 1 d . . .
C22 C 1.05152(8) 0.4265(4) 0.82177(11) 0.0271(5) Uani 1 1 d . . .
H22 H 1.0349 0.5608 0.8027 0.033 Uiso 1 1 calc R . .
C21 C 1.09716(8) 0.4062(4) 0.82252(11) 0.0269(5) Uani 1 1 d . . .
H21 H 1.1115 0.5267 0.8044 0.032 Uiso 1 1 calc R . .
C31 C 0.95702(8) 0.0644(4) 0.85132(11) 0.0252(5) Uani 1 1 d . . .
H31A H 0.9741 -0.0310 0.8879 0.030 Uiso 1 1 calc R . .
H31B H 0.9550 -0.0265 0.8118 0.030 Uiso 1 1 calc R . .
C30 C 0.90890(8) 0.1091(4) 0.85801(11) 0.0246(5) Uani 1 1 d . . .
H30A H 0.8922 -0.0413 0.8553 0.029 Uiso 1 1 calc R . .
H30B H 0.9108 0.1789 0.9004 0.029 Uiso 1 1 calc R . .
C28 C 0.90871(8) 0.4880(4) 0.81317(11) 0.0253(5) Uani 1 1 d . . .
H28A H 0.9122 0.5557 0.8562 0.030 Uiso 1 1 calc R . .
H28B H 0.8915 0.6011 0.7812 0.030 Uiso 1 1 calc R . .
C27 C 0.95555(8) 0.4451(4) 0.80228(11) 0.0250(5) Uani 1 1 d . . .
H27A H 0.9519 0.3819 0.7587 0.030 Uiso 1 1 calc R . .
H27B H 0.9723 0.5954 0.8053 0.030 Uiso 1 1 calc R . .
C32 C 0.83656(8) 0.2867(4) 0.80727(11) 0.0276(5) Uani 1 1 d . . .
C37 C 0.80727(9) 0.1013(5) 0.78244(12) 0.0338(6) Uani 1 1 d . . .
H37 H 0.8193 -0.0334 0.7668 0.041 Uiso 1 1 calc R . .
C36 C 0.76109(9) 0.1095(5) 0.78015(15) 0.0421(7) Uani 1 1 d . . .
H36 H 0.7415 -0.0178 0.7630 0.050 Uiso 1 1 calc R . .
C35 C 0.74379(10) 0.3059(6) 0.80324(15) 0.0451(7) Uani 1 1 d . . .
C34 C 0.77190(10) 0.4908(6) 0.82832(13) 0.0417(7) Uani 1 1 d . . .
H34 H 0.7596 0.6240 0.8442 0.050 Uiso 1 1 calc R . .
C33 C 0.81846(9) 0.4825(5) 0.83034(12) 0.0333(5) Uani 1 1 d . . .
H33 H 0.8379 0.6105 0.8475 0.040 Uiso 1 1 calc R . .
C49 C 0.93642(8) -0.0653(5) 0.49498(11) 0.0295(5) Uani 1 1 d . . .
C48 C 0.98142(8) 0.0639(4) 0.51128(11) 0.0264(5) Uani 1 1 d . . .
H48A H 0.9918 0.0854 0.5582 0.032 Uiso 1 1 calc R . .
H48B H 0.9768 0.2210 0.4914 0.032 Uiso 1 1 calc R . .
N9 N 1.24798(8) 0.2039(5) 1.01821(11) 0.0414(6) Uani 1 1 d . . .
N13 N 1.22905(9) 0.0149(5) 1.03954(12) 0.0493(6) Uani 1 1 d . . .
N11 N 1.17760(8) 0.3092(5) 1.01281(11) 0.0443(6) Uani 1 1 d . . .
N26 N 0.98231(6) 0.2811(3) 0.84889(9) 0.0221(4) Uani 1 1 d . . .
N29 N 0.88343(7) 0.2680(3) 0.80768(9) 0.0235(4) Uani 1 1 d . . .
N38 N 0.69599(9) 0.3173(6) 0.80015(17) 0.0655(9) Uani 1 1 d D . .
N41A N 0.62523(15) 0.1937(8) 0.7982(3) 0.0813(14) Uani 0.75 1 d PDU A 1
N40A N 0.62440(13) 0.4173(8) 0.7743(3) 0.0646(12) Uani 0.75 1 d PDU A 1
C44A C 0.58053(16) 0.5358(11) 0.7511(3) 0.0718(16) Uani 0.75 1 d PDU A 1
H44A H 0.5862 0.7000 0.7392 0.086 Uiso 0.75 1 calc PR A 1
C42A C 0.66765(17) 0.1346(9) 0.8109(3) 0.0714(17) Uani 0.75 1 d PDU A 1
H42A H 0.6787 -0.0161 0.8259 0.086 Uiso 0.75 1 calc PR A 1
C39 C 0.66726(10) 0.5018(7) 0.7755(2) 0.0605(10) Uani 1 1 d D A .
C46A C 0.5772(3) 0.690(2) 0.8510(5) 0.077(2) Uani 0.75 1 d PU A 1
H46A H 0.5595 0.6920 0.8831 0.115 Uiso 0.75 1 calc PR A 1
H46B H 0.5790 0.8492 0.8349 0.115 Uiso 0.75 1 calc PR A 1
H46C H 0.6083 0.6320 0.8705 0.115 Uiso 0.75 1 calc PR A 1
C45A C 0.55529(19) 0.5415(13) 0.7997(4) 0.087(2) Uani 0.75 1 d PU A 1
H45A H 0.5237 0.5983 0.7806 0.104 Uiso 0.75 1 calc PR A 1
H45B H 0.5532 0.3812 0.8161 0.104 Uiso 0.75 1 calc PR A 1
C47A C 0.5512(2) 0.4030(15) 0.6891(4) 0.092(2) Uani 0.75 1 d PU A 1
H47A H 0.5684 0.3999 0.6565 0.137 Uiso 0.75 1 calc PR A 1
H47B H 0.5220 0.4851 0.6722 0.137 Uiso 0.75 1 calc PR A 1
H47C H 0.5451 0.2423 0.7004 0.137 Uiso 0.75 1 calc PR A 1
N41B N 0.6407(4) 0.330(2) 0.8569(8) 0.0813(14) Uani 0.25 1 d PDU A 2
N40B N 0.6329(3) 0.504(2) 0.8129(6) 0.043(2) Uani 0.25 1 d PDU A 2
C44B C 0.5878(3) 0.622(2) 0.7921(6) 0.039(3) Uani 0.25 1 d PDU A 2
H44B H 0.5896 0.7597 0.7643 0.047 Uiso 0.25 1 calc PR A 2
C42B C 0.6777(5) 0.238(3) 0.8502(8) 0.0714(17) Uani 0.25 1 d PDU A 2
H42B H 0.6928 0.1184 0.8784 0.086 Uiso 0.25 1 calc PR A 2
C47B C 0.5885(11) 0.711(9) 0.865(2) 0.077(2) Uani 0.25 1 d PU A 2
H47D H 0.5601 0.7963 0.8637 0.115 Uiso 0.25 1 calc PR A 2
H47E H 0.6149 0.8136 0.8811 0.115 Uiso 0.25 1 calc PR A 2
H47F H 0.5908 0.5745 0.8930 0.115 Uiso 0.25 1 calc PR A 2
C45B C 0.5496(4) 0.432(3) 0.7529(7) 0.058(4) Uani 0.25 1 d PU A 2
H45C H 0.5397 0.3339 0.7845 0.069 Uiso 0.25 1 calc PR A 2
H45D H 0.5223 0.5198 0.7284 0.069 Uiso 0.25 1 calc PR A 2
C46B C 0.5652(8) 0.277(4) 0.7084(12) 0.080(6) Uani 0.25 1 d PU A 2
H46D H 0.5400 0.1721 0.6872 0.119 Uiso 0.25 1 calc PR A 2
H46E H 0.5913 0.1834 0.7321 0.119 Uiso 0.25 1 calc PR A 2
H46F H 0.5745 0.3712 0.6761 0.119 Uiso 0.25 1 calc PR A 2
O17 O 1.28728(6) -0.1434(4) 0.94408(9) 0.0396(5) Uani 1 1 d . . .
O14 O 1.26435(6) 0.2064(3) 0.89729(9) 0.0355(4) Uani 1 1 d . . .
O19 O 1.16758(6) 0.2084(3) 0.84596(8) 0.0304(4) Uani 1 1 d . . .
O50 O 0.93011(7) -0.2531(3) 0.46899(9) 0.0393(5) Uani 1 1 d . . .
O51 O 0.90349(7) 0.0539(4) 0.51201(9) 0.0389(4) Uani 1 1 d . . .
Cl1 Cl 1.38348(3) -0.1804(2) 1.03146(4) 0.0735(3) Uani 1 1 d . . .
Cl2 Cl 1.48722(4) 0.3538(4) 0.92125(9) 0.1442(8) Uani 1 1 d . . .
O43A O 0.6775(6) 0.688(2) 0.7553(6) 0.059(3) Uani 0.75 1 d PD A 1
O43B O 0.674(2) 0.658(6) 0.7421(17) 0.047(6) Uani 0.25 1 d PD A 2
H51 H 0.8786(14) -0.030(7) 0.5043(19) 0.068(12) Uiso 1 1 d . . .

loop_
_atom_site_aniso_label
_atom_site_aniso_U_11
_atom_site_aniso_U_22
_atom_site_aniso_U_33
_atom_site_aniso_U_23
_atom_site_aniso_U_13
_atom_site_aniso_U_12
C1 0.0265(15) 0.098(3) 0.0548(19) 0.0014(19) 0.0076(13) 0.0160(17)
C2 0.0272(17) 0.156(5) 0.077(3) 0.008(3) 0.0110(17) 0.021(2)
C3 0.0263(17) 0.139(4) 0.097(3) 0.009(3) 0.0216(18) 0.004(2)
C4 0.0330(17) 0.091(3) 0.093(3) 0.003(2) 0.0238(18) 0.0008(19)
C5 0.0279(15) 0.063(2) 0.064(2) -0.0048(17) 0.0131(14) 0.0044(14)
C6 0.0253(13) 0.0623(19) 0.0495(16) -0.0097(15) 0.0094(12) 0.0081(13)
C7 0.0225(12) 0.0529(17) 0.0389(14) -0.0051(13) 0.0038(10) 0.0092(12)
C8 0.0235(13) 0.077(2) 0.0462(16) -0.0133(16) 0.0061(11) 0.0067(14)
C12 0.0390(16) 0.067(2) 0.0392(15) -0.0066(14) 0.0163(12) -0.0012(15)
C10 0.0317(14) 0.0574(18) 0.0390(14) -0.0082(13) 0.0118(11) 0.0068(13)
C16 0.0340(14) 0.0403(15) 0.0394(14) 0.0007(12) 0.0124(11) 0.0111(12)
C15 0.0280(12) 0.0342(13) 0.0309(12) -0.0015(10) 0.0076(9) 0.0054(10)
C18 0.0250(12) 0.0312(13) 0.0321(12) 0.0011(10) 0.0055(9) 0.0065(10)
C20 0.0217(11) 0.0289(12) 0.0241(11) 0.0003(9) 0.0043(8) 0.0030(9)
C25 0.0278(12) 0.0248(11) 0.0284(11) 0.0039(9) 0.0043(9) 0.0029(9)
C24 0.0275(12) 0.0236(11) 0.0262(11) 0.0031(9) 0.0072(9) 0.0000(9)
C23 0.0250(11) 0.0216(10) 0.0197(10) -0.0029(8) 0.0056(8) -0.0003(9)
C22 0.0280(12) 0.0231(11) 0.0308(12) 0.0027(9) 0.0086(9) 0.0025(9)
C21 0.0264(12) 0.0248(11) 0.0300(11) 0.0032(9) 0.0085(9) -0.0013(9)
C31 0.0259(11) 0.0204(11) 0.0293(11) 0.0037(9) 0.0072(9) 0.0001(9)
C30 0.0225(11) 0.0222(11) 0.0273(11) 0.0030(9) 0.0035(9) -0.0017(9)
C28 0.0255(12) 0.0211(11) 0.0283(11) 0.0018(9) 0.0052(9) 0.0009(9)
C27 0.0263(11) 0.0191(10) 0.0293(11) 0.0033(9) 0.0065(9) 0.0015(9)
C32 0.0245(12) 0.0328(12) 0.0256(11) 0.0055(9) 0.0065(9) 0.0024(10)
C37 0.0282(13) 0.0354(13) 0.0361(13) 0.0048(11) 0.0052(10) -0.0036(11)
C36 0.0298(14) 0.0443(16) 0.0508(16) 0.0134(13) 0.0082(12) -0.0043(12)
C35 0.0271(14) 0.0576(19) 0.0537(17) 0.0210(15) 0.0163(12) 0.0024(13)
C34 0.0372(15) 0.0521(17) 0.0401(14) 0.0116(13) 0.0175(12) 0.0152(13)
C33 0.0303(13) 0.0382(14) 0.0317(12) 0.0019(11) 0.0087(10) 0.0057(11)
C49 0.0310(12) 0.0384(14) 0.0196(10) 0.0024(10) 0.0072(9) -0.0054(11)
C48 0.0279(12) 0.0279(12) 0.0224(10) -0.0001(9) 0.0046(9) -0.0045(10)
N9 0.0262(11) 0.0600(15) 0.0384(12) -0.0073(11) 0.0090(9) 0.0075(11)
N13 0.0418(14) 0.0663(17) 0.0417(13) 0.0004(13) 0.0144(11) 0.0114(13)
N11 0.0310(12) 0.0655(17) 0.0379(12) -0.0086(12) 0.0118(10) 0.0072(11)
N26 0.0220(9) 0.0187(9) 0.0252(9) -0.0004(7) 0.0055(7) -0.0007(7)
N29 0.0239(10) 0.0209(9) 0.0254(9) 0.0002(7) 0.0058(7) -0.0009(8)
N38 0.0327(14) 0.0665(19) 0.107(3) 0.0403(18) 0.0347(15) 0.0092(13)
N41A 0.042(2) 0.066(3) 0.147(4) 0.036(3) 0.045(2) 0.0025(19)
N40A 0.0305(19) 0.062(3) 0.108(4) 0.020(3) 0.028(2) -0.0007(18)
C44A 0.029(2) 0.071(3) 0.120(5) 0.015(4) 0.028(3) 0.003(2)
C42A 0.051(3) 0.044(3) 0.136(6) 0.022(3) 0.054(3) 0.000(2)
C39 0.0264(15) 0.071(2) 0.087(3) 0.031(2) 0.0211(16) 0.0041(15)
C46A 0.044(5) 0.090(4) 0.094(7) -0.031(4) 0.015(4) -0.021(4)
C45A 0.042(3) 0.092(4) 0.134(6) 0.019(4) 0.039(3) 0.008(3)
C47A 0.057(4) 0.110(6) 0.107(6) -0.001(5) 0.020(4) -0.021(4)
N41B 0.042(2) 0.066(3) 0.147(4) 0.036(3) 0.045(2) 0.0025(19)
N40B 0.026(5) 0.050(6) 0.055(5) 0.019(5) 0.013(4) 0.006(4)
C44B 0.011(5) 0.057(7) 0.051(6) -0.003(6) 0.011(4) 0.003(5)
C42B 0.051(3) 0.044(3) 0.136(6) 0.022(3) 0.054(3) 0.000(2)
C47B 0.044(5) 0.090(4) 0.094(7) -0.031(4) 0.015(4) -0.021(4)
C45B 0.033(6) 0.078(9) 0.075(8) -0.042(7) 0.037(6) -0.018(6)
C46B 0.076(13) 0.066(12) 0.104(16) -0.013(11) 0.037(12) 0.016(10)
O17 0.0320(10) 0.0486(11) 0.0379(10) 0.0041(9) 0.0085(8) 0.0126(9)
O14 0.0233(9) 0.0371(10) 0.0447(10) -0.0028(8) 0.0061(7) 0.0068(7)
O19 0.0227(8) 0.0299(9) 0.0389(9) 0.0045(7) 0.0084(7) 0.0037(7)
O50 0.0416(11) 0.0443(11) 0.0343(10) -0.0125(9) 0.0142(8) -0.0181(9)
O51 0.0300(10) 0.0446(11) 0.0446(11) -0.0021(9) 0.0141(8) -0.0052(9)
Cl1 0.0364(4) 0.1246(9) 0.0566(5) 0.0164(5) 0.0069(3) 0.0299(5)
Cl2 0.0282(5) 0.232(2) 0.1762(16) 0.0501(15) 0.0338(7) -0.0020(8)
O43A 0.023(2) 0.074(4) 0.077(7) 0.032(5) 0.007(5) -0.005(3)
O43B 0.036(14) 0.066(11) 0.038(7) 0.018(8) 0.006(7) 0.008(8)

loop_
_atom_type_symbol
_atom_type_description
_atom_type_scat_dispersion_real
_atom_type_scat_dispersion_imag
_atom_type_scat_source
C C 0.0181 0.0091 'International Tables Vol C Tables 4.2.6.8 and 6.1.1.4'
H H 0.0000 0.0000 'International Tables Vol C Tables 4.2.6.8 and 6.1.1.4'
N N 0.0311 0.0180 'International Tables Vol C Tables 4.2.6.8 and 6.1.1.4'
O O 0.0492 0.0322 'International Tables Vol C Tables 4.2.6.8 and 6.1.1.4'
Cl Cl 0.3639 0.7018 'International Tables Vol C Tables 4.2.6.8 and 6.1.1.4'

loop_
_exptl_crystal_face_index_h
_exptl_crystal_face_index_k
_exptl_crystal_face_index_l
_exptl_crystal_face_perp_dist
_exptl_oxdiff_crystal_face_indexfrac_h
_exptl_oxdiff_crystal_face_indexfrac_k
_exptl_oxdiff_crystal_face_indexfrac_l
_exptl_oxdiff_crystal_face_x
_exptl_oxdiff_crystal_face_y
_exptl_oxdiff_crystal_face_z
-1 -3 6 0.1445 -0.9666 -2.9990 6.0027 -0.1402 0.8284 -0.3650
19 1 0 0.0742 19.0018 1.0057 -0.0188 -0.9839 -0.3369 0.0373
-18 -1 4 0.0806 -17.9907 -1.0046 4.0193 0.7913 0.5290 0.1172
-18 0 -2 0.0410 -18.0127 -0.0059 -1.9827 0.9964 0.0550 0.0784
18 0 1 0.0443 18.0100 0.0057 0.9824 -0.9611 -0.1052 -0.1193
-5 4 2 0.1508 -5.0204 3.9988 2.0064 0.1597 -0.5480 0.9515
-7 0 14 0.0819 -6.9655 0.0008 14.0121 -0.1341 0.7630 0.6342
7 0 -14 0.0819 6.9655 -0.0008 -14.0121 0.1341 -0.7630 -0.6342

loop_
_geom_angle_atom_site_label_1
_geom_angle_atom_site_label_2
_geom_angle_atom_site_label_3
_geom_angle
_geom_angle_site_symmetry_1
_geom_angle_site_symmetry_3
C2 C1 C6 120.6(4) . .
C2 C1 Cl1 117.0(3) . .
C6 C1 Cl1 122.3(3) . .
C1 C2 H2 119(3) . .
C3 C2 C1 119.4(4) . .
C3 C2 H2 121(3) . .
C2 C3 C4 121.8(4) . .
C2 C3 Cl2 119.2(3) . .
C4 C3 Cl2 119.0(4) . .
C3 C4 H4 120(3) . .
C3 C4 C5 118.0(4) . .
C5 C4 H4 122(3) . .
C4 C5 H5 119(2) . .
C6 C5 C4 122.6(3) . .
C6 C5 H5 119(2) . .
C1 C6 C7 122.9(3) . .
C5 C6 C1 117.5(3) . .
C5 C6 C7 119.6(3) . .
C6 C7 C8 108.7(2) . .
O17 C7 C6 112.6(2) . .
O17 C7 C8 111.1(3) . .
O17 C7 O14 106.1(2) . .
O14 C7 C6 110.0(2) . .
O14 C7 C8 108.2(2) . .
C7 C8 H8A 109.0 . .
C7 C8 H8B 109.0 . .
H8A C8 H8B 107.8 . .
N9 C8 C7 113.0(2) . .
N9 C8 H8A 109.0 . .
N9 C8 H8B 109.0 . .
N13 C12 H12 122.4 . .
N13 C12 N11 115.1(3) . .
N11 C12 H12 122.4 . .
N9 C10 H10 124.8 . .
N11 C10 H10 124.8 . .
N11 C10 N9 110.5(3) . .
H16A C16 H16B 109.2 . .
C15 C16 H16A 111.3 . .
C15 C16 H16B 111.3 . .
O17 C16 H16A 111.3 . .
O17 C16 H16B 111.3 . .
O17 C16 C15 102.1(2) . .
C16 C15 H15 110.7 . .
C18 C15 C16 111.3(2) . .
C18 C15 H15 110.7 . .
O14 C15 C16 102.3(2) . .
O14 C15 H15 110.7 . .
O14 C15 C18 110.97(19) . .
C15 C18 H18A 110.1 . .
C15 C18 H18B 110.1 . .
H18A C18 H18B 108.4 . .
O19 C18 C15 108.0(2) . .
O19 C18 H18A 110.1 . .
O19 C18 H18B 110.1 . .
C25 C20 O19 125.5(2) . .
C21 C20 C25 118.9(2) . .
C21 C20 O19 115.6(2) . .
C20 C25 H25 119.9 . .
C20 C25 C24 120.1(2) . .
C24 C25 H25 119.9 . .
C25 C24 H24 119.0 . .
C25 C24 C23 122.0(2) . .
C23 C24 H24 119.0 . .
C24 C23 C22 116.3(2) . .
C24 C23 N26 122.3(2) . .
C22 C23 N26 121.4(2) . .
C23 C22 H22 119.0 . .
C21 C22 C23 122.0(2) . .
C21 C22 H22 119.0 . .
C20 C21 H21 119.6 . .
C22 C21 C20 120.7(2) . .
C22 C21 H21 119.6 . .
H31A C31 H31B 107.8 . .
C30 C31 H31A 109.1 . .
C30 C31 H31B 109.1 . .
N26 C31 H31A 109.1 . .
N26 C31 H31B 109.1 . .
N26 C31 C30 112.46(18) . .
C31 C30 H30A 109.4 . .
C31 C30 H30B 109.4 . .
H30A C30 H30B 108.0 . .
N29 C30 C31 111.13(18) . .
N29 C30 H30A 109.4 . .
N29 C30 H30B 109.4 . .
H28A C28 H28B 108.2 . .
C27 C28 H28A 109.7 . .
C27 C28 H28B 109.7 . .
N29 C28 H28A 109.7 . .
N29 C28 H28B 109.7 . .
N29 C28 C27 109.72(18) . .
C28 C27 H27A 109.3 . .
C28 C27 H27B 109.3 . .
H27A C27 H27B 108.0 . .
N26 C27 C28 111.55(18) . .
N26 C27 H27A 109.3 . .
N26 C27 H27B 109.3 . .
C37 C32 N29 118.4(2) . .
C33 C32 C37 118.7(2) . .
C33 C32 N29 122.9(2) . .
C32 C37 H37 119.4 . .
C36 C37 C32 121.3(3) . .
C36 C37 H37 119.4 . .
C37 C36 H36 120.5 . .
C37 C36 C35 119.1(3) . .
C35 C36 H36 120.5 . .
C36 C35 N38 119.4(3) . .
C34 C35 C36 120.9(3) . .
C34 C35 N38 119.7(3) . .
C35 C34 H34 120.0 . .
C35 C34 C33 119.9(3) . .
C33 C34 H34 120.0 . .
C32 C33 C34 120.1(3) . .
C32 C33 H33 119.9 . .
C34 C33 H33 119.9 . .
O50 C49 C48 124.8(2) . .
O50 C49 O51 123.1(2) . .
O51 C49 C48 112.1(2) . .
C49 C48 C48 112.6(2) . 3_756
C49 C48 H48A 109.1 . .
C49 C48 H48B 109.1 . .
C48 C48 H48A 109.1 3_756 .
C48 C48 H48B 109.1 3_756 .
H48A C48 H48B 107.8 . .
C10 N9 C8 127.3(3) . .
C10 N9 N13 110.0(2) . .
N13 N9 C8 122.6(3) . .
C12 N13 N9 101.9(3) . .
C10 N11 C12 102.5(3) . .
C23 N26 C31 116.03(18) . .
C23 N26 C27 115.64(18) . .
C27 N26 C31 111.66(18) . .
C28 N29 C30 108.05(17) . .
C32 N29 C30 112.26(18) . .
C32 N29 C28 115.81(19) . .
C42A N38 C35 127.5(3) . .
C42A N38 C42B 42.3(5) . .
C39 N38 C35 125.3(3) . .
C39 N38 C42A 106.4(3) . .
C39 N38 C42B 102.2(7) . .
C42B N38 C35 122.7(7) . .
C42A N41A N40A 104.1(4) . .
N41A N40A C44A 119.2(4) . .
C39 N40A N41A 113.2(4) . .
C39 N40A C44A 127.6(4) . .
N40A C44A H44A 108.9 . .
N40A C44A C47A 109.0(6) . .
C45A C44A N40A 111.1(6) . .
C45A C44A H44A 108.9 . .
C45A C44A C47A 110.0(5) . .
C47A C44A H44A 108.9 . .
N38 C42A H42A 123.7 . .
N41A C42A N38 112.7(4) . .
N41A C42A H42A 123.7 . .
N38 C39 N40B 104.8(5) . .
N40A C39 N38 103.4(3) . .
N40A C39 N40B 38.7(5) . .
O43A C39 N38 127.8(10) . .
O43A C39 N40A 128.6(10) . .
O43A C39 N40B 117.9(10) . .
O43B C39 N38 128(3) . .
O43B C39 N40A 124(3) . .
O43B C39 N40B 125(3) . .
O43B C39 O43A 15(3) . .
H46A C46A H46B 109.5 . .
H46A C46A H46C 109.5 . .
H46B C46A H46C 109.5 . .
C45A C46A H46A 109.5 . .
C45A C46A H46B 109.5 . .
C45A C46A H46C 109.5 . .
C44A C45A H45A 109.5 . .
C44A C45A H45B 109.5 . .
C46A C45A C44A 110.9(7) . .
C46A C45A H45A 109.5 . .
C46A C45A H45B 109.5 . .
H45A C45A H45B 108.0 . .
C44A C47A H47A 109.5 . .
C44A C47A H47B 109.5 . .
C44A C47A H47C 109.5 . .
H47A C47A H47B 109.5 . .
H47A C47A H47C 109.5 . .
H47B C47A H47C 109.5 . .
C42B N41B N40B 102.6(13) . .
C39 N40B C44B 124.1(9) . .
N41B N40B C39 111.3(9) . .
N41B N40B C44B 121.6(10) . .
N40B C44B H44B 110.4 . .
N40B C44B C47B 93.8(16) . .
N40B C44B C45B 108.7(11) . .
C47B C44B H44B 110.4 . .
C45B C44B H44B 110.4 . .
C45B C44B C47B 121.8(16) . .
N38 C42B H42B 120.6 . .
N41B C42B N38 118.9(14) . .
N41B C42B H42B 120.6 . .
C44B C47B H47D 109.5 . .
C44B C47B H47E 109.5 . .
C44B C47B H47F 109.5 . .
H47D C47B H47E 109.5 . .
H47D C47B H47F 109.5 . .
H47E C47B H47F 109.5 . .
C44B C45B H45C 108.3 . .
C44B C45B H45D 108.3 . .
H45C C45B H45D 107.4 . .
C46B C45B C44B 115.8(12) . .
C46B C45B H45C 108.3 . .
C46B C45B H45D 108.3 . .
C45B C46B H46D 109.5 . .
C45B C46B H46E 109.5 . .
C45B C46B H46F 109.5 . .
H46D C46B H46E 109.5 . .
H46D C46B H46F 109.5 . .
H46E C46B H46F 109.5 . .
C7 O17 C16 104.6(2) . .
C7 O14 C15 108.6(2) . .
C20 O19 C18 116.62(18) . .
C49 O51 H51 109(3) . .

loop_
_geom_bond_atom_site_label_1
_geom_bond_atom_site_label_2
_geom_bond_distance
_geom_bond_site_symmetry_2
C1 C2 1.399(5) .
C1 C6 1.402(4) .
C1 Cl1 1.736(4) .
C2 H2 0.96(5) .
C2 C3 1.374(7) .
C3 C4 1.376(6) .
C3 Cl2 1.746(4) .
C4 H4 1.01(5) .
C4 C5 1.391(5) .
C5 H5 1.00(4) .
C5 C6 1.389(5) .
C6 C7 1.533(4) .
C7 C8 1.537(4) .
C7 O17 1.413(4) .
C7 O14 1.422(3) .
C8 H8A 0.9900 .
C8 H8B 0.9900 .
C8 N9 1.452(3) .
C12 H12 0.9500 .
C12 N13 1.324(4) .
C12 N11 1.353(4) .
C10 H10 0.9500 .
C10 N9 1.332(4) .
C10 N11 1.323(4) .
C16 H16A 0.9900 .
C16 H16B 0.9900 .
C16 C15 1.520(4) .
C16 O17 1.432(3) .
C15 H15 1.0000 .
C15 C18 1.505(3) .
C15 O14 1.447(3) .
C18 H18A 0.9900 .
C18 H18B 0.9900 .
C18 O19 1.425(3) .
C20 C25 1.385(3) .
C20 C21 1.383(3) .
C20 O19 1.385(3) .
C25 H25 0.9500 .
C25 C24 1.391(3) .
C24 H24 0.9500 .
C24 C23 1.398(3) .
C23 C22 1.401(3) .
C23 N26 1.417(3) .
C22 H22 0.9500 .
C22 C21 1.378(3) .
C21 H21 0.9500 .
C31 H31A 0.9900 .
C31 H31B 0.9900 .
C31 C30 1.518(3) .
C31 N26 1.463(3) .
C30 H30A 0.9900 .
C30 H30B 0.9900 .
C30 N29 1.473(3) .
C28 H28A 0.9900 .
C28 H28B 0.9900 .
C28 C27 1.513(3) .
C28 N29 1.459(3) .
C27 H27A 0.9900 .
C27 H27B 0.9900 .
C27 N26 1.458(3) .
C32 C37 1.395(4) .
C32 C33 1.394(4) .
C32 N29 1.416(3) .
C37 H37 0.9500 .
C37 C36 1.383(4) .
C36 H36 0.9500 .
C36 C35 1.385(5) .
C35 C34 1.375(5) .
C35 N38 1.428(4) .
C34 H34 0.9500 .
C34 C33 1.395(4) .
C33 H33 0.9500 .
C49 C48 1.505(3) .
C49 O50 1.204(3) .
C49 O51 1.334(3) .
C48 C48 1.522(5) 3_756
C48 H48A 0.9900 .
C48 H48B 0.9900 .
N9 N13 1.358(4) .
N38 C42A 1.407(5) .
N38 C39 1.381(4) .
N38 C42B 1.414(16) .
N41A N40A 1.377(6) .
N41A C42A 1.283(6) .
N40A C44A 1.455(6) .
N40A C39 1.375(5) .
C44A H44A 1.0000 .
C44A C45A 1.454(8) .
C44A C47A 1.595(10) .
C42A H42A 0.9500 .
C39 N40B 1.473(11) .
C39 O43A 1.221(8) .
C39 O43B 1.201(16) .
C46A H46A 0.9800 .
C46A H46B 0.9800 .
C46A H46C 0.9800 .
C46A C45A 1.418(11) .
C45A H45A 0.9900 .
C45A H45B 0.9900 .
C47A H47A 0.9800 .
C47A H47B 0.9800 .
C47A H47C 0.9800 .
N41B N40B 1.356(17) .
N41B C42B 1.278(19) .
N40B C44B 1.483(14) .
C44B H44B 1.0000 .
C44B C47B 1.65(4) .
C44B C45B 1.649(18) .
C42B H42B 0.9500 .
C47B H47D 0.9800 .
C47B H47E 0.9800 .
C47B H47F 0.9800 .
C45B H45C 0.9900 .
C45B H45D 0.9900 .
C45B C46B 1.48(2) .
C46B H46D 0.9800 .
C46B H46E 0.9800 .
C46B H46F 0.9800 .
O51 H51 0.87(4) .

loop_
_geom_torsion_atom_site_label_1
_geom_torsion_atom_site_label_2
_geom_torsion_atom_site_label_3
_geom_torsion_atom_site_label_4
_geom_torsion
_geom_torsion_site_symmetry_4
C1 C2 C3 C4 -0.3(9) .
C1 C2 C3 Cl2 -179.6(4) .
C1 C6 C7 C8 70.1(4) .
C1 C6 C7 O17 -53.4(4) .
C1 C6 C7 O14 -171.5(3) .
C2 C1 C6 C5 2.2(6) .
C2 C1 C6 C7 -174.3(4) .
C2 C3 C4 C5 0.7(8) .
C3 C4 C5 C6 0.3(7) .
C4 C5 C6 C1 -1.7(5) .
C4 C5 C6 C7 174.9(3) .
C5 C6 C7 C8 -106.3(3) .
C5 C6 C7 O17 130.2(3) .
C5 C6 C7 O14 12.0(4) .
C6 C1 C2 C3 -1.3(7) .
C6 C7 C8 N9 169.6(3) .
C6 C7 O17 C16 -86.6(3) .
C6 C7 O14 C15 109.5(2) .
C7 C8 N9 C10 -92.6(4) .
C7 C8 N9 N13 83.9(4) .
C8 C7 O17 C16 151.3(2) .
C8 C7 O14 C15 -131.9(2) .
C8 N9 N13 C12 -177.0(2) .
C10 N9 N13 C12 0.0(3) .
C16 C15 C18 O19 176.4(2) .
C16 C15 O14 C7 -12.1(3) .
C15 C16 O17 C7 -40.6(2) .
C15 C18 O19 C20 178.65(19) .
C18 C15 O14 C7 106.7(2) .
C20 C25 C24 C23 0.4(4) .
C25 C20 C21 C22 -0.6(4) .
C25 C20 O19 C18 8.8(3) .
C25 C24 C23 C22 -0.6(3) .
C25 C24 C23 N26 -178.5(2) .
C24 C23 C22 C21 0.1(3) .
C24 C23 N26 C31 -27.4(3) .
C24 C23 N26 C27 -161.1(2) .
C23 C22 C21 C20 0.5(4) .
C22 C23 N26 C31 154.7(2) .
C22 C23 N26 C27 21.1(3) .
C21 C20 C25 C24 0.2(3) .
C21 C20 O19 C18 -170.2(2) .
C31 C30 N29 C28 -59.4(2) .
C31 C30 N29 C32 171.69(19) .
C30 C31 N26 C23 174.73(18) .
C30 C31 N26 C27 -49.9(2) .
C28 C27 N26 C23 -171.52(18) .
C28 C27 N26 C31 52.9(2) .
C27 C28 N29 C30 62.2(2) .
C27 C28 N29 C32 -170.92(19) .
C32 C37 C36 C35 -0.2(4) .
C37 C32 C33 C34 -0.1(4) .
C37 C32 N29 C30 -75.3(3) .
C37 C32 N29 C28 160.0(2) .
C37 C36 C35 C34 -0.1(4) .
C37 C36 C35 N38 179.0(3) .
C36 C35 C34 C33 0.4(4) .
C36 C35 N38 C42A 38.9(6) .
C36 C35 N38 C39 -129.5(4) .
C36 C35 N38 C42B 90.9(8) .
C35 C34 C33 C32 -0.3(4) .
C35 N38 C42A N41A -173.4(5) .
C35 N38 C39 N40A 171.4(4) .
C35 N38 C39 N40B -148.7(6) .
C35 N38 C39 O43A -3.9(11) .
C35 N38 C39 O43B 16(3) .
C35 N38 C42B N41B 152.9(8) .
C34 C35 N38 C42A -141.9(4) .
C34 C35 N38 C39 49.7(5) .
C34 C35 N38 C42B -89.9(7) .
C33 C32 C37 C36 0.3(4) .
C33 C32 N29 C30 105.0(3) .
C33 C32 N29 C28 -19.8(3) .
N9 C10 N11 C12 0.1(3) .
N13 C12 N11 C10 -0.1(3) .
N11 C12 N13 N9 0.1(3) .
N11 C10 N9 C8 176.8(3) .
N11 C10 N9 N13 0.0(3) .
N26 C23 C22 C21 178.1(2) .
N26 C31 C30 N29 53.8(2) .
N29 C28 C27 N26 -60.0(2) .
N29 C32 C37 C36 -179.4(2) .
N29 C32 C33 C34 179.7(2) .
N38 C35 C34 C33 -178.8(3) .
N38 C39 N40B N41B -0.4(12) .
N38 C39 N40B C44B -161.0(11) .
N41A N40A C44A C45A 55.0(8) .
N41A N40A C44A C47A -66.3(7) .
N41A N40A C39 N38 1.4(7) .
N41A N40A C39 N40B -95.6(9) .
N41A N40A C39 O43A 176.6(10) .
N41A N40A C39 O43B 158(3) .
N40A N41A C42A N38 3.9(6) .
N40A C44A C45A C46A 68.6(9) .
N40A C39 N40B N41B 92.7(13) .
N40A C39 N40B C44B -67.9(11) .
C44A N40A C39 N38 -178.2(6) .
C44A N40A C39 N40B 84.8(9) .
C44A N40A C39 O43A -3.0(13) .
C44A N40A C39 O43B -21(3) .
C42A N38 C39 N40A 0.9(5) .
C42A N38 C39 N40B 40.9(7) .
C42A N38 C39 O43A -174.4(9) .
C42A N38 C39 O43B -155(3) .
C42A N38 C42B N41B -95.5(12) .
C42A N41A N40A C44A 176.3(6) .
C42A N41A N40A C39 -3.3(7) .
C39 N38 C42A N41A -3.2(6) .
C39 N38 C42B N41B 5.6(9) .
C39 N40A C44A C45A -125.3(7) .
C39 N40A C44A C47A 113.3(7) .
C39 N40B C44B C47B -142.6(19) .
C39 N40B C44B C45B 92.0(13) .
C47A C44A C45A C46A -170.6(8) .
N41B N40B C44B C47B 59(2) .
N41B N40B C44B C45B -66.6(17) .
N40B N41B C42B N38 -5.8(12) .
N40B C44B C45B C46B -41.5(19) .
C42B N38 C42A N41A 86.9(11) .
C42B N38 C39 N40A -42.5(7) .
C42B N38 C39 N40B -2.6(8) .
C42B N38 C39 O43A 142.2(12) .
C42B N38 C39 O43B 162(2) .
C42B N41B N40B C39 3.6(12) .
C42B N41B N40B C44B 164.7(12) .
C47B C44B C45B C46B -148(2) .
O17 C7 C8 N9 -66.0(3) .
O17 C7 O14 C15 -12.6(3) .
O17 C16 C15 C18 -86.7(2) .
O17 C16 C15 O14 31.9(2) .
O14 C7 C8 N9 50.1(4) .
O14 C7 O17 C16 33.8(2) .
O14 C15 C18 O19 63.1(2) .
O19 C20 C25 C24 -178.8(2) .
O19 C20 C21 C22 178.5(2) .
O50 C49 C48 C48 2.5(4) 3_756
O51 C49 C48 C48 -176.8(2) 3_756
Cl1 C1 C2 C3 179.3(4) .
Cl1 C1 C6 C5 -178.4(3) .
Cl1 C1 C6 C7 5.1(5) .
Cl2 C3 C4 C5 -180.0(4) .
O43A C39 N40B N41B -149.4(12) .
O43A C39 N40B C44B 50.1(16) .
O43B C39 N40B N41B -165(3) .
O43B C39 N40B C44B 34(3) .
